data_2239167
loop_
_publ_author_name
'Sarojini, B. K.'
'Manjula, P. S.'
'Kaur, Manpreet'
'Anderson, Brian J.'
'Jasinski, Jerry P.'

_publ_section_title
;
 4-Amino-3-(4-hydroxybenzyl)-1<i>H</i>-1,2,4-triazole-5(4<i>H</i>)-thione
;
_journal_coeditor_code SU2674
_journal_issue 1
_journal_name_full 'Acta Crystallographica Section E'
_journal_page_first o48
_journal_page_last o49
_journal_paper_doi 10.1107/S1600536813033370
_journal_volume 70
_journal_year 2014
_chemical_formula_iupac 'C9 H10 N4 O S'
_chemical_formula_moiety 'C9 H10 N4 O S'
_chemical_formula_sum 'C9 H10 N4 O S'
_chemical_formula_weight 222.27
_chemical_name_systematic
;
4-Amino-3-(4-hydroxybenzyl)-1<i>H</i>-1,2,4-triazole-5(4<i>H</i>)-thione
;
_space_group_crystal_system triclinic
_space_group_IT_number 1
_space_group_name_Hall 'P 1'
_space_group_name_H-M_alt 'P 1'
_symmetry_space_group_name_Hall 'P 1'
_symmetry_space_group_name_H-M 'P 1'
_atom_sites_solution_hydrogens mixed
_atom_sites_solution_primary direct
_cell_angle_alpha 100.590(9)
_cell_angle_beta 94.916(9)
_cell_angle_gamma 104.589(10)
_cell_formula_units_Z 1
_cell_length_a 4.2117(5)
_cell_length_b 6.1891(7)
_cell_length_c 10.0641(11)
_cell_measurement_reflns_used 1329
_cell_measurement_temperature 173(2)
_cell_measurement_theta_max 32.7818
_cell_measurement_theta_min 3.4743
_cell_volume 247.14(5)
_computing_cell_refinement 'CrysAlis PRO (Agilent, 2012)'
_computing_data_collection 'CrysAlis PRO (Agilent, 2012)'
_computing_data_reduction 'CrysAlis RED (Agilent, 2012)'
_computing_molecular_graphics 'OLEX2 (Dolomanov <i>et al.</i>, 2009)'
_computing_publication_material 'OLEX2 (Dolomanov <i>et al.</i>, 2009)'
_computing_structure_refinement 'SHELXL2012 (Sheldrick, 2008)'
_computing_structure_solution 'SUPERFLIP (Palatinus & Chapuis, 2007)'
_diffrn_ambient_temperature 173(2)
_diffrn_detector_area_resol_mean 16.0416
_diffrn_measured_fraction_theta_full 0.998
_diffrn_measured_fraction_theta_max 0.883
_diffrn_measurement_device_type 'Agilent Gemini EOS'
_diffrn_measurement_method '\w scans'
_diffrn_radiation_type MoK\a
_diffrn_radiation_wavelength 0.71073
_diffrn_reflns_av_R_equivalents 0.0349
_diffrn_reflns_limit_h_max 6
_diffrn_reflns_limit_h_min -6
_diffrn_reflns_limit_k_max 9
_diffrn_reflns_limit_k_min -8
_diffrn_reflns_limit_l_max 12
_diffrn_reflns_limit_l_min -14
_diffrn_reflns_number 2555
_diffrn_reflns_theta_full 26.000
_diffrn_reflns_theta_max 32.856
_diffrn_reflns_theta_min 3.481
_exptl_absorpt_coefficient_mu 0.305
_exptl_absorpt_correction_T_max 1.00000
_exptl_absorpt_correction_T_min 0.94133
_exptl_absorpt_correction_type multi-scan
_exptl_absorpt_process_details
;
(CrysAlis PRO and CrysAlis RED; Agilent, 2012).
;
_exptl_crystal_colour colourless
_exptl_crystal_density_diffrn 1.493
_exptl_crystal_description block
_exptl_crystal_F_000 116
_exptl_crystal_size_max 0.34
_exptl_crystal_size_mid 0.30
_exptl_crystal_size_min 0.24
_refine_diff_density_max 0.287
_refine_diff_density_min -0.265
_refine_ls_abs_structure_details
;
Flack (1983), 265 Friedel pairs (15% coverage)
;
_refine_ls_abs_structure_Flack -0.02(9)
_refine_ls_extinction_method none
_refine_ls_goodness_of_fit_ref 1.098
_refine_ls_hydrogen_treatment mixed
_refine_ls_matrix_type full
_refine_ls_number_parameters 145
_refine_ls_number_reflns 1897
_refine_ls_number_restraints 3
_refine_ls_restrained_S_all 1.097
_refine_ls_R_factor_all 0.0426
_refine_ls_R_factor_gt 0.0407
_refine_ls_shift/su_max 0.000
_refine_ls_shift/su_mean 0.000
_refine_ls_structure_factor_coef Fsqd
_refine_ls_weighting_details 'w=1/[\s^2^(Fo^2^)+(0.0512P)^2^] where P=(Fo^2^+2Fc^2^)/3'
_refine_ls_weighting_scheme calc
_refine_ls_wR_factor_gt 0.0991
_refine_ls_wR_factor_ref 0.1024
_reflns_number_gt 1826
_reflns_number_total 1897
_reflns_threshold_expression I>2\s(I)
_cod_data_source_file su2674sup1.cif
_cod_data_source_block I
_cod_database_code 2239167
_cod_database_fobs_code 2239167
_shelx_space_group_comment
;
The symmetry employed for this shelxl refinement is uniquely defined
by the following loop, which should always be used as a source of
symmetry information in preference to the above space-group names.
They are only intended as comments.
;

loop_
_space_group_symop_operation_xyz
'x, y, z'

loop_
_atom_site_type_symbol
_atom_site_label
_atom_site_fract_x
_atom_site_fract_y
_atom_site_fract_z
_atom_site_U_iso_or_equiv
_atom_site_adp_type
_atom_site_calc_flag
_atom_site_occupancy
S S1 0.98393(10) 0.49047(8) -0.16110(7) 0.02134(16) Uani d 1
O O1 1.3407(6) 1.0709(3) 0.7411(2) 0.0248(4) Uani d 1
N N1 0.8426(6) 1.0486(4) 0.0472(3) 0.0217(5) Uani d 1
N N2 0.9604(6) 0.9245(4) -0.0560(2) 0.0205(5) Uani d 1
H H2 1.0738 0.9862 -0.1156 0.025 Uiso calc 1
N N3 0.7176(5) 0.6844(3) 0.0529(2) 0.0164(4) Uani d 1
N N4 0.5720(6) 0.4828(4) 0.0952(3) 0.0227(5) Uani d 1
H H4A 0.3813 0.4158 0.0464 0.027 Uiso d 1
C C1 0.5336(7) 0.9471(5) 0.2357(3) 0.0211(5) Uani d 1
H H1A 0.3342 0.8192 0.2314 0.025 Uiso calc 1
H H1B 0.4603 1.0871 0.2357 0.025 Uiso calc 1
C C2 0.7593(7) 0.9795(4) 0.3678(3) 0.0187(5) Uani d 1
C C3 0.7404(8) 0.8033(5) 0.4367(3) 0.0238(6) Uani d 1
H H3 0.5876 0.6587 0.3991 0.029 Uiso calc 1
C C4 0.9400(8) 0.8336(5) 0.5596(3) 0.0248(6) Uani d 1
H H4 0.9254 0.7104 0.6049 0.030 Uiso calc 1
C C5 1.1611(7) 1.0458(5) 0.6157(3) 0.0200(5) Uani d 1
C C6 1.1905(7) 1.2236(5) 0.5479(3) 0.0229(6) Uani d 1
H H6 1.3466 1.3672 0.5849 0.027 Uiso calc 1
C C7 0.9885(8) 1.1898(5) 0.4243(3) 0.0219(5) Uani d 1
H H7 1.0071 1.3119 0.3779 0.026 Uiso calc 1
C C8 0.6955(6) 0.8986(4) 0.1125(3) 0.0167(5) Uani d 1
C C9 0.8850(6) 0.7017(4) -0.0565(3) 0.0168(5) Uani d 1
H H1 1.500(12) 1.216(7) 0.758(5) 0.038(11) Uiso d 1
H H4B 0.713(8) 0.395(5) 0.079(3) 0.009(7) Uiso d 1

loop_
_atom_site_aniso_label
_atom_site_aniso_U_11
_atom_site_aniso_U_22
_atom_site_aniso_U_33
_atom_site_aniso_U_12
_atom_site_aniso_U_13
_atom_site_aniso_U_23
S1 0.0238(3) 0.0209(3) 0.0187(3) 0.0076(2) 0.0035(2) 0.0003(2)
O1 0.0279(10) 0.0253(10) 0.0156(10) -0.0007(8) -0.0003(8) 0.0027(8)
N1 0.0283(12) 0.0185(10) 0.0187(11) 0.0085(9) 0.0033(9) 0.0020(8)
N2 0.0267(12) 0.0182(10) 0.0158(11) 0.0041(9) 0.0051(9) 0.0039(8)
N3 0.0182(10) 0.0157(9) 0.0148(10) 0.0033(8) 0.0018(8) 0.0041(8)
N4 0.0253(11) 0.0180(10) 0.0247(13) 0.0021(9) 0.0074(10) 0.0079(9)
C1 0.0215(11) 0.0252(12) 0.0185(13) 0.0102(10) 0.0038(10) 0.0038(10)
C2 0.0221(11) 0.0212(11) 0.0132(12) 0.0070(9) 0.0053(9) 0.0017(9)
C3 0.0278(13) 0.0204(11) 0.0203(13) 0.0018(10) 0.0023(11) 0.0043(10)
C4 0.0322(14) 0.0202(12) 0.0194(13) 0.0012(10) 0.0023(11) 0.0061(10)
C5 0.0215(12) 0.0234(12) 0.0145(11) 0.0059(10) 0.0058(10) 0.0016(9)
C6 0.0253(13) 0.0194(11) 0.0199(13) 0.0007(10) 0.0050(11) 0.0008(10)
C7 0.0289(13) 0.0193(11) 0.0187(13) 0.0067(10) 0.0067(11) 0.0051(9)
C8 0.0185(11) 0.0173(11) 0.0138(11) 0.0059(9) -0.0013(9) 0.0020(9)
C9 0.0182(11) 0.0173(10) 0.0135(11) 0.0034(9) 0.0002(9) 0.0026(9)

loop_
_atom_type_symbol
_atom_type_description
_atom_type_scat_dispersion_real
_atom_type_scat_dispersion_imag
_atom_type_scat_source
C C 0.0033 0.0016 'International Tables Vol C Tables 4.2.6.8 and 6.1.1.4'
H H 0.0000 0.0000 'International Tables Vol C Tables 4.2.6.8 and 6.1.1.4'
N N 0.0061 0.0033 'International Tables Vol C Tables 4.2.6.8 and 6.1.1.4'
S S 0.1246 0.1234 'International Tables Vol C Tables 4.2.6.8 and 6.1.1.4'
O O 0.0106 0.0060 'International Tables Vol C Tables 4.2.6.8 and 6.1.1.4'

loop_
_geom_angle_atom_site_label_1
_geom_angle_atom_site_label_2
_geom_angle_atom_site_label_3
_geom_angle
C5 O1 H1 106(3)
C8 N1 N2 104.5(2)
N1 N2 H2 123.4
C9 N2 N1 113.2(2)
C9 N2 H2 123.4
C8 N3 N4 124.5(2)
C9 N3 N4 126.6(2)
C9 N3 C8 108.8(2)
N3 N4 H4A 109.6
N3 N4 H4B 104(2)
H4A N4 H4B 109.9
H1A C1 H1B 107.8
C2 C1 H1A 109.0
C2 C1 H1B 109.0
C8 C1 H1A 109.0
C8 C1 H1B 109.0
C8 C1 C2 113.0(2)
C3 C2 C1 121.1(2)
C3 C2 C7 118.3(3)
C7 C2 C1 120.6(2)
C2 C3 H3 119.3
C2 C3 C4 121.4(3)
C4 C3 H3 119.3
C3 C4 H4 120.3
C3 C4 C5 119.4(3)
C5 C4 H4 120.3
O1 C5 C4 117.3(3)
O1 C5 C6 122.3(2)
C6 C5 C4 120.4(3)
C5 C6 H6 120.4
C5 C6 C7 119.3(3)
C7 C6 H6 120.4
C2 C7 H7 119.4
C6 C7 C2 121.1(3)
C6 C7 H7 119.4
N1 C8 N3 110.1(2)
N1 C8 C1 125.8(2)
N3 C8 C1 124.2(2)
N2 C9 S1 129.2(2)
N2 C9 N3 103.4(2)
N3 C9 S1 127.36(19)

loop_
_geom_bond_atom_site_label_1
_geom_bond_atom_site_label_2
_geom_bond_distance
S1 C9 1.683(3)
O1 C5 1.376(4)
O1 H1 0.95(4)
N1 N2 1.379(3)
N1 C8 1.297(4)
N2 H2 0.8800
N2 C9 1.334(3)
N3 N4 1.403(3)
N3 C8 1.380(3)
N3 C9 1.364(3)
N4 H4A 0.8645
N4 H4B 0.91(3)
C1 H1A 0.9900
C1 H1B 0.9900
C1 C2 1.517(4)
C1 C8 1.484(4)
C2 C3 1.385(4)
C2 C7 1.396(4)
C3 H3 0.9500
C3 C4 1.389(4)
C4 H4 0.9500
C4 C5 1.390(4)
C5 C6 1.384(4)
C6 H6 0.9500
C6 C7 1.395(4)
C7 H7 0.9500

loop_
_geom_hbond_atom_site_label_D
_geom_hbond_atom_site_label_H
_geom_hbond_atom_site_label_A
_geom_hbond_site_symmetry_A
_geom_hbond_distance_DH
_geom_hbond_distance_HA
_geom_hbond_distance_DA
_geom_hbond_angle_DHA
_geom_hbond_publ_flag
N2 H2 O1 1_554 0.88 1.97 2.840(3) 170 yes
O1 H1 S1 1_666 0.95(5) 2.27(5) 3.180(2) 159(4) yes
N4 H4A S1 1_455 0.86 2.74 3.435(3) 138 yes
N4 H4B N1 1_545 0.91(3) 2.32(3) 3.149(4) 153(3) yes

loop_
_geom_torsion_atom_site_label_1
_geom_torsion_atom_site_label_2
_geom_torsion_atom_site_label_3
_geom_torsion_atom_site_label_4
_geom_torsion
O1 C5 C6 C7 -176.7(3)
N1 N2 C9 S1 -178.7(2)
N1 N2 C9 N3 -1.2(3)
N2 N1 C8 N3 -0.1(3)
N2 N1 C8 C1 178.4(3)
N4 N3 C8 N1 -177.2(3)
N4 N3 C8 C1 4.3(4)
N4 N3 C9 S1 -4.9(4)
N4 N3 C9 N2 177.5(3)
C1 C2 C3 C4 -178.2(3)
C1 C2 C7 C6 178.1(3)
C2 C1 C8 N1 -94.8(3)
C2 C1 C8 N3 83.5(3)
C2 C3 C4 C5 0.7(5)
C3 C2 C7 C6 -0.9(4)
C3 C4 C5 O1 176.6(3)
C3 C4 C5 C6 -2.1(5)
C4 C5 C6 C7 1.9(4)
C5 C6 C7 C2 -0.4(4)
C7 C2 C3 C4 0.7(4)
C8 N1 N2 C9 0.8(3)
C8 N3 C9 S1 178.64(19)
C8 N3 C9 N2 1.1(3)
C8 C1 C2 C3 -98.8(3)
C8 C1 C2 C7 82.2(3)
C9 N3 C8 N1 -0.7(3)
C9 N3 C8 C1 -179.1(2)
